data_7207205
loop_
_publ_author_name
'Feng, Sisi'
'Lv, Haigang'
'Li, Zhongping'
'Feng, Guoqin'
'Lu, Liping'
'Zhu, Miaoli'

_publ_section_title
;
 The first example of rhombic dodecahedral CuBr clusters in a novel
 mixed-valence Cu(i,ii)--benzimidazole complex
;
_journal_issue 1
_journal_name_full CrystEngComm
_journal_page_first 98
_journal_paper_doi 10.1039/c1ce06215h
_journal_volume 14
_journal_year 2012
_chemical_formula_moiety 'C7 H5 Br2 Cu2 N2'
_chemical_formula_sum 'C7 H5 Br2 Cu2 N2'
_chemical_formula_weight 404.03
_chemical_name_systematic
;
?
;
_space_group_IT_number 12
_symmetry_cell_setting monoclinic
_symmetry_space_group_name_Hall '-C 2y'
_symmetry_space_group_name_H-M 'C 1 2/m 1'
_atom_sites_solution_hydrogens geom
_atom_sites_solution_primary direct
_atom_sites_solution_secondary difmap
_audit_creation_method SHELXL-97
_cell_angle_alpha 90.00
_cell_angle_beta 95.716(4)
_cell_angle_gamma 90.00
_cell_formula_units_Z 4
_cell_length_a 25.745(6)
_cell_length_b 9.538(2)
_cell_length_c 3.9843(10)
_cell_measurement_temperature 293(2)
_cell_volume 973.5(4)
_computing_cell_refinement 'Bruker SMART'
_computing_data_collection 'Bruker SMART'
_computing_data_reduction 'Bruker SAINT'
_computing_molecular_graphics 'Bruker SHELXTL'
_computing_publication_material 'Bruker SHELXTL'
_computing_structure_refinement 'SHELXL-97 (Sheldrick, 1997)'
_computing_structure_solution 'SHELXS-97 (Sheldrick, 1990)'
_diffrn_ambient_temperature 293(2)
_diffrn_measured_fraction_theta_full 0.977
_diffrn_measured_fraction_theta_max 0.977
_diffrn_measurement_device_type 'CCD area detector'
_diffrn_measurement_method 'phi and omega scans'
_diffrn_radiation_monochromator graphite
_diffrn_radiation_source 'fine-focus sealed tube'
_diffrn_radiation_type MoK\a
_diffrn_radiation_wavelength 0.71073
_diffrn_reflns_av_R_equivalents 0.0266
_diffrn_reflns_av_sigmaI/netI 0.0440
_diffrn_reflns_limit_h_max 22
_diffrn_reflns_limit_h_min -30
_diffrn_reflns_limit_k_max 10
_diffrn_reflns_limit_k_min -11
_diffrn_reflns_limit_l_max 4
_diffrn_reflns_limit_l_min -4
_diffrn_reflns_number 2138
_diffrn_reflns_theta_full 25.00
_diffrn_reflns_theta_max 25.00
_diffrn_reflns_theta_min 1.59
_exptl_absorpt_coefficient_mu 12.524
_exptl_absorpt_correction_T_max 0.5732
_exptl_absorpt_correction_T_min 0.1885
_exptl_absorpt_correction_type multi-scan
_exptl_absorpt_process_details sadabs
_exptl_crystal_colour yellow
_exptl_crystal_density_diffrn 2.756
_exptl_crystal_density_method 'not measured'
_exptl_crystal_description block
_exptl_crystal_F_000 756
_exptl_crystal_size_max 0.20
_exptl_crystal_size_mid 0.10
_exptl_crystal_size_min 0.05
_refine_diff_density_max 0.862
_refine_diff_density_min -0.981
_refine_diff_density_rms 0.183
_refine_ls_extinction_method none
_refine_ls_goodness_of_fit_ref 1.127
_refine_ls_hydrogen_treatment constr
_refine_ls_matrix_type full
_refine_ls_number_parameters 69
_refine_ls_number_reflns 897
_refine_ls_number_restraints 0
_refine_ls_restrained_S_all 1.127
_refine_ls_R_factor_all 0.0810
_refine_ls_R_factor_gt 0.0570
_refine_ls_shift/su_max 0.000
_refine_ls_shift/su_mean 0.000
_refine_ls_structure_factor_coef Fsqd
_refine_ls_weighting_details 'calc w=1/[\s^2^(Fo^2^)+(0.1117P)^2^+2.8405P] where P=(Fo^2^+2Fc^2^)/3'
_refine_ls_weighting_scheme calc
_refine_ls_wR_factor_gt 0.1604
_refine_ls_wR_factor_ref 0.1900
_reflns_number_gt 637
_reflns_number_total 897
_reflns_threshold_expression >2sigma(I)
_cod_data_source_file c1ce06215h.txt
_cod_data_source_block fy-1-12
_cod_depositor_comments
;
The following automatic conversions were performed:

'_symmetry_cell_setting' value 'Monoclinic' changed to 'monoclinic'
according to /home/saulius/struct/CIF-dictionaries/cif_core.dic
dictionary named 'cif_core.dic' version 2.4.1 from 2010-06-29.

Automatic conversion script
Id: cif_fix_values 1715 2011-07-08 13:25:40Z adriana 
;
_cod_original_cell_volume 973.6(4)
_cod_original_sg_symbol_H-M C2/m
_cod_database_code 7207205

loop_
_symmetry_equiv_pos_as_xyz
'x, y, z'
'-x, y, -z'
'x+1/2, y+1/2, z'
'-x+1/2, y+1/2, -z'
'-x, -y, -z'
'x, -y, z'
'-x+1/2, -y+1/2, -z'
'x+1/2, -y+1/2, z'

loop_
_atom_site_label
_atom_site_type_symbol
_atom_site_fract_x
_atom_site_fract_y
_atom_site_fract_z
_atom_site_U_iso_or_equiv
_atom_site_adp_type
_atom_site_occupancy
_atom_site_symmetry_multiplicity
_atom_site_calc_flag
_atom_site_refinement_flags
Br1 Br 1.0000 0.78905(15) 0.5000 0.0486(6) Uani 1 2 d S
Br2 Br 1.11683(6) 1.0000 0.1050(3) 0.0503(6) Uani 1 2 d S
Cu2 Cu 1.05823(10) 1.0000 0.5768(6) 0.0796(8) Uani 1 2 d S
Cu1 Cu 0.93080(17) 0.7868(4) -0.0767(12) 0.1008(13) Uani 0.50 1 d P
N1 N 0.8989(4) 0.6154(11) -0.044(2) 0.065(3) Uani 1 1 d .
C2 C 0.8534(4) 0.5738(11) 0.071(2) 0.055(3) Uani 1 1 d .
C3 C 0.8120(4) 0.6489(13) 0.181(3) 0.061(3) Uani 1 1 d .
H3 H 0.8121 0.7464 0.1808 0.074 Uiso 1 1 calc R
C1 C 0.9255(6) 0.5000 -0.125(4) 0.069(5) Uani 1 2 d S
H1 H 0.9570 0.5000 -0.2219 0.083 Uiso 1 2 calc SR
C4 C 0.7696(4) 0.5721(12) 0.294(3) 0.067(3) Uani 1 1 d .
H4 H 0.7415 0.6202 0.3694 0.080 Uiso 1 1 calc R

loop_
_atom_site_aniso_label
_atom_site_aniso_U_11
_atom_site_aniso_U_22
_atom_site_aniso_U_33
_atom_site_aniso_U_23
_atom_site_aniso_U_13
_atom_site_aniso_U_12
Br1 0.0446(9) 0.0533(9) 0.0483(9) 0.000 0.0068(6) 0.000
Br2 0.0463(9) 0.0577(10) 0.0479(9) 0.000 0.0093(7) 0.000
Cu2 0.0724(16) 0.0872(17) 0.0792(16) 0.000 0.0079(12) 0.000
Cu1 0.114(3) 0.065(2) 0.131(3) -0.010(2) 0.050(3) -0.013(2)
N1 0.048(6) 0.074(7) 0.070(6) 0.001(5) -0.001(4) -0.017(5)
C2 0.054(6) 0.059(6) 0.048(6) -0.006(5) -0.022(5) -0.010(5)
C3 0.064(7) 0.060(7) 0.063(7) -0.009(6) 0.020(6) 0.011(6)
C1 0.046(10) 0.108(15) 0.055(10) 0.000 0.019(8) 0.000
C4 0.048(6) 0.096(9) 0.062(7) -0.007(6) 0.034(5) 0.008(6)

loop_
_atom_type_symbol
_atom_type_description
_atom_type_scat_dispersion_real
_atom_type_scat_dispersion_imag
_atom_type_scat_source
C C 0.0033 0.0016 'International Tables Vol C Tables 4.2.6.8 and 6.1.1.4'
H H 0.0000 0.0000 'International Tables Vol C Tables 4.2.6.8 and 6.1.1.4'
N N 0.0061 0.0033 'International Tables Vol C Tables 4.2.6.8 and 6.1.1.4'
Cu Cu 0.3201 1.2651 'International Tables Vol C Tables 4.2.6.8 and 6.1.1.4'
Br Br -0.2901 2.4595 'International Tables Vol C Tables 4.2.6.8 and 6.1.1.4'

loop_
_geom_angle_atom_site_label_1
_geom_angle_atom_site_label_2
_geom_angle_atom_site_label_3
_geom_angle
_geom_angle_site_symmetry_1
_geom_angle_site_symmetry_3
Cu2 Br1 Cu2 73.40(10) . 5_776
Cu2 Br1 Cu1 111.78(10) . 1_556
Cu2 Br1 Cu1 69.04(11) 5_776 1_556
Cu2 Br1 Cu1 69.04(11) . 2_755
Cu2 Br1 Cu1 111.78(10) 5_776 2_755
Cu1 Br1 Cu1 179.05(16) 1_556 2_755
Cu2 Br1 Cu1 115.81(10) . .
Cu2 Br1 Cu1 64.98(9) 5_776 .
Cu1 Br1 Cu1 96.54(15) 1_556 .
Cu1 Br1 Cu1 83.46(15) 2_755 .
Cu2 Br1 Cu1 64.98(9) . 2_756
Cu2 Br1 Cu1 115.81(10) 5_776 2_756
Cu1 Br1 Cu1 83.46(15) 1_556 2_756
Cu1 Br1 Cu1 96.54(15) 2_755 2_756
Cu1 Br1 Cu1 179.11(15) . 2_756
Cu1 Br2 Cu1 118.1(2) 2_755 5_775
Cu1 Br2 Cu2 71.92(12) 2_755 1_554
Cu1 Br2 Cu2 71.92(12) 5_775 1_554
Cu1 Br2 Cu2 72.00(10) 2_755 .
Cu1 Br2 Cu2 72.00(10) 5_775 .
Cu2 Br2 Cu2 105.99(11) 1_554 .
Br2 Cu2 Br1 114.31(7) 1_556 .
Br2 Cu2 Br1 114.31(7) 1_556 5_776
Br1 Cu2 Br1 106.60(10) . 5_776
Br2 Cu2 Br2 105.99(10) 1_556 .
Br1 Cu2 Br2 107.65(7) . .
Br1 Cu2 Br2 107.65(7) 5_776 .
Br2 Cu2 Cu1 52.53(11) 1_556 5_776
Br1 Cu2 Cu1 132.53(14) . 5_776
Br1 Cu2 Cu1 61.84(10) 5_776 5_776
Br2 Cu2 Cu1 119.80(11) . 5_776
Br2 Cu2 Cu1 52.53(11) 1_556 2_756
Br1 Cu2 Cu1 61.84(10) . 2_756
Br1 Cu2 Cu1 132.53(14) 5_776 2_756
Br2 Cu2 Cu1 119.80(11) . 2_756
Cu1 Cu2 Cu1 91.4(2) 5_776 2_756
Br2 Cu2 Cu1 119.80(12) 1_556 2_755
Br1 Cu2 Cu1 56.51(8) . 2_755
Br1 Cu2 Cu1 125.46(14) 5_776 2_755
Br2 Cu2 Cu1 51.53(9) . 2_755
Cu1 Cu2 Cu1 168.7(2) 5_776 2_755
Cu1 Cu2 Cu1 88.27(10) 2_756 2_755
Br2 Cu2 Cu1 119.80(12) 1_556 5_775
Br1 Cu2 Cu1 125.46(14) . 5_775
Br1 Cu2 Cu1 56.51(8) 5_776 5_775
Br2 Cu2 Cu1 51.53(9) . 5_775
Cu1 Cu2 Cu1 88.27(10) 5_776 5_775
Cu1 Cu2 Cu1 168.7(2) 2_756 5_775
Cu1 Cu2 Cu1 89.81(18) 2_755 5_775
Br2 Cu2 Cu2 133.53(14) 1_556 5_776
Br1 Cu2 Cu2 53.30(5) . 5_776
Br1 Cu2 Cu2 53.30(5) 5_776 5_776
Br2 Cu2 Cu2 120.48(14) . 5_776
Cu1 Cu2 Cu2 99.82(13) 5_776 5_776
Cu1 Cu2 Cu2 99.82(13) 2_756 5_776
Cu1 Cu2 Cu2 91.36(13) 2_755 5_776
Cu1 Cu2 Cu2 91.36(13) 5_775 5_776
N1 Cu1 Br2 122.2(4) . 5_775
N1 Cu1 Br1 113.4(3) . 1_554
Br2 Cu1 Br1 110.50(15) 5_775 1_554
N1 Cu1 Br1 101.7(3) . .
Br2 Cu1 Br1 108.68(15) 5_775 .
Br1 Cu1 Br1 96.54(15) 1_554 .
N1 Cu1 Cu2 126.9(4) . 5_776
Br2 Cu1 Cu2 55.55(9) 5_775 5_776
Br1 Cu1 Cu2 115.26(15) 1_554 5_776
Br1 Cu1 Cu2 53.18(10) . 5_776
N1 Cu1 Cu2 138.7(4) . 5_775
Br2 Cu1 Cu2 56.47(9) 5_775 5_775
Br1 Cu1 Cu2 54.45(10) 1_554 5_775
Br1 Cu1 Cu2 118.04(15) . 5_775
Cu2 Cu1 Cu2 88.27(10) 5_776 5_775
C1 N1 C2 108.5(10) . .
C1 N1 Cu1 117.8(7) . .
C2 N1 Cu1 133.6(8) . .
N1 C2 C3 132.0(10) . .
N1 C2 C2 107.0(6) . 6_565
C3 C2 C2 121.1(7) . 6_565
C2 C3 C4 118.0(11) . .
C2 C3 H3 121.0 . .
C4 C3 H3 121.0 . .
N1 C1 N1 108.9(13) 6_565 .
N1 C1 H1 125.5 6_565 .
N1 C1 H1 125.5 . .
C4 C4 C3 120.9(6) 6_565 .
C4 C4 H4 119.5 6_565 .
C3 C4 H4 119.5 . .

loop_
_geom_bond_atom_site_label_1
_geom_bond_atom_site_label_2
_geom_bond_distance
_geom_bond_site_symmetry_2
Br1 Cu2 2.5096(19) .
Br1 Cu2 2.5096(19) 5_776
Br1 Cu1 2.572(4) 1_556
Br1 Cu1 2.572(4) 2_755
Br1 Cu1 2.764(5) .
Br1 Cu1 2.764(5) 2_756
Br2 Cu1 2.372(4) 2_755
Br2 Cu1 2.372(4) 5_775
Br2 Cu2 2.464(3) 1_554
Br2 Cu2 2.525(3) .
Cu2 Br2 2.464(3) 1_556
Cu2 Br1 2.5096(19) 5_776
Cu2 Cu1 2.841(5) 5_776
Cu2 Cu1 2.841(5) 2_756
Cu2 Cu1 2.881(5) 2_755
Cu2 Cu1 2.881(5) 5_775
Cu2 Cu2 3.000(5) 5_776
Cu1 N1 1.840(10) .
Cu1 Br2 2.372(4) 5_775
Cu1 Br1 2.572(4) 1_554
Cu1 Cu2 2.841(5) 5_776
Cu1 Cu2 2.881(5) 5_775
N1 C1 1.353(13) .
N1 C2 1.361(13) .
C2 C3 1.389(15) .
C2 C2 1.41(2) 6_565
C3 C4 1.426(15) .
C3 H3 0.9300 .
C1 N1 1.353(13) 6_565
C1 H1 0.9300 .
C4 C4 1.38(2) 6_565
C4 H4 0.9300 .

loop_
_geom_torsion_atom_site_label_1
_geom_torsion_atom_site_label_2
_geom_torsion_atom_site_label_3
_geom_torsion_atom_site_label_4
_geom_torsion
_geom_torsion_site_symmetry_1
_geom_torsion_site_symmetry_4
Cu2 Br1 Cu2 Br2 127.29(14) 5_776 1_556
Cu1 Br1 Cu2 Br2 68.69(15) 1_556 1_556
Cu1 Br1 Cu2 Br2 -110.79(14) 2_755 1_556
Cu1 Br1 Cu2 Br2 177.92(10) . 1_556
Cu1 Br1 Cu2 Br2 -2.53(9) 2_756 1_556
Cu2 Br1 Cu2 Br1 0.0 5_776 5_776
Cu1 Br1 Cu2 Br1 -58.60(16) 1_556 5_776
Cu1 Br1 Cu2 Br1 121.92(15) 2_755 5_776
Cu1 Br1 Cu2 Br1 50.63(14) . 5_776
Cu1 Br1 Cu2 Br1 -129.83(14) 2_756 5_776
Cu2 Br1 Cu2 Br2 -115.27(12) 5_776 .
Cu1 Br1 Cu2 Br2 -173.87(12) 1_556 .
Cu1 Br1 Cu2 Br2 6.65(11) 2_755 .
Cu1 Br1 Cu2 Br2 -64.64(13) . .
Cu1 Br1 Cu2 Br2 114.91(12) 2_756 .
Cu2 Br1 Cu2 Cu1 66.74(16) 5_776 5_776
Cu1 Br1 Cu2 Cu1 8.1(3) 1_556 5_776
Cu1 Br1 Cu2 Cu1 -171.3(3) 2_755 5_776
Cu1 Br1 Cu2 Cu1 117.37(17) . 5_776
Cu1 Br1 Cu2 Cu1 -63.1(2) 2_756 5_776
Cu2 Br1 Cu2 Cu1 129.83(14) 5_776 2_756
Cu1 Br1 Cu2 Cu1 71.22(15) 1_556 2_756
Cu1 Br1 Cu2 Cu1 -108.26(16) 2_755 2_756
Cu1 Br1 Cu2 Cu1 -179.55(8) . 2_756
Cu2 Br1 Cu2 Cu1 -121.92(15) 5_776 2_755
Cu1 Br1 Cu2 Cu1 179.48(9) 1_556 2_755
Cu1 Br1 Cu2 Cu1 -71.29(15) . 2_755
Cu1 Br1 Cu2 Cu1 108.26(16) 2_756 2_755
Cu2 Br1 Cu2 Cu1 -60.35(13) 5_776 5_775
Cu1 Br1 Cu2 Cu1 -118.96(15) 1_556 5_775
Cu1 Br1 Cu2 Cu1 61.56(17) 2_755 5_775
Cu1 Br1 Cu2 Cu1 -9.7(2) . 5_775
Cu1 Br1 Cu2 Cu1 169.8(2) 2_756 5_775
Cu1 Br1 Cu2 Cu2 -58.60(16) 1_556 5_776
Cu1 Br1 Cu2 Cu2 121.92(15) 2_755 5_776
Cu1 Br1 Cu2 Cu2 50.63(14) . 5_776
Cu1 Br1 Cu2 Cu2 -129.83(14) 2_756 5_776
Cu1 Br2 Cu2 Br2 115.63(12) 2_755 1_556
Cu1 Br2 Cu2 Br2 -115.63(12) 5_775 1_556
Cu2 Br2 Cu2 Br2 180.0 1_554 1_556
Cu1 Br2 Cu2 Br1 -7.09(12) 2_755 .
Cu1 Br2 Cu2 Br1 121.66(15) 5_775 .
Cu2 Br2 Cu2 Br1 57.28(7) 1_554 .
Cu1 Br2 Cu2 Br1 -121.66(15) 2_755 5_776
Cu1 Br2 Cu2 Br1 7.09(12) 5_775 5_776
Cu2 Br2 Cu2 Br1 -57.28(7) 1_554 5_776
Cu1 Br2 Cu2 Cu1 171.2(2) 2_755 5_776
Cu1 Br2 Cu2 Cu1 -60.05(11) 5_775 5_776
Cu2 Br2 Cu2 Cu1 -124.42(14) 1_554 5_776
Cu1 Br2 Cu2 Cu1 60.05(11) 2_755 2_756
Cu1 Br2 Cu2 Cu1 -171.2(2) 5_775 2_756
Cu2 Br2 Cu2 Cu1 124.42(14) 1_554 2_756
Cu1 Br2 Cu2 Cu1 128.7(2) 5_775 2_755
Cu2 Br2 Cu2 Cu1 64.37(12) 1_554 2_755
Cu1 Br2 Cu2 Cu1 -128.7(2) 2_755 5_775
Cu2 Br2 Cu2 Cu1 -64.37(12) 1_554 5_775
Cu1 Br2 Cu2 Cu2 -64.37(12) 2_755 5_776
Cu1 Br2 Cu2 Cu2 64.37(12) 5_775 5_776
Cu2 Br2 Cu2 Cu2 0.0 1_554 5_776
Cu2 Br1 Cu1 N1 177.5(3) . .
Cu2 Br1 Cu1 N1 -127.6(4) 5_776 .
Cu1 Br1 Cu1 N1 -64.4(4) 1_556 .
Cu1 Br1 Cu1 N1 114.6(3) 2_755 .
Cu1 Br1 Cu1 N1 25.0(4) 2_756 .
Cu2 Br1 Cu1 Br2 -52.31(18) . 5_775
Cu2 Br1 Cu1 Br2 2.53(9) 5_776 5_775
Cu1 Br1 Cu1 Br2 65.74(17) 1_556 5_775
Cu1 Br1 Cu1 Br2 -115.22(12) 2_755 5_775
Cu1 Br1 Cu1 Br2 155.21(13) 2_756 5_775
Cu2 Br1 Cu1 Br1 61.95(13) . 1_554
Cu2 Br1 Cu1 Br1 116.79(12) 5_776 1_554
Cu1 Br1 Cu1 Br1 180.0 1_556 1_554
Cu1 Br1 Cu1 Br1 -0.96(16) 2_755 1_554
Cu1 Br1 Cu1 Br1 -90.53(12) 2_756 1_554
Cu2 Br1 Cu1 Cu2 -54.84(15) . 5_776
Cu1 Br1 Cu1 Cu2 63.21(13) 1_556 5_776
Cu1 Br1 Cu1 Cu2 -117.75(9) 2_755 5_776
Cu1 Br1 Cu1 Cu2 152.67(9) 2_756 5_776
Cu2 Br1 Cu1 Cu2 9.0(2) . 5_775
Cu2 Br1 Cu1 Cu2 63.81(11) 5_776 5_775
Cu1 Br1 Cu1 Cu2 127.02(13) 1_556 5_775
Cu1 Br1 Cu1 Cu2 -53.94(19) 2_755 5_775
Cu1 Br1 Cu1 Cu2 -143.52(15) 2_756 5_775
Br2 Cu1 N1 C1 161.4(9) 5_775 .
Br1 Cu1 N1 C1 25.0(11) 1_554 .
Br1 Cu1 N1 C1 -77.4(10) . .
Cu2 Cu1 N1 C1 -129.9(9) 5_776 .
Cu2 Cu1 N1 C1 87.2(11) 5_775 .
Br2 Cu1 N1 C2 -24.0(12) 5_775 .
Br1 Cu1 N1 C2 -160.3(9) 1_554 .
Br1 Cu1 N1 C2 97.2(10) . .
Cu2 Cu1 N1 C2 44.7(12) 5_776 .
Cu2 Cu1 N1 C2 -98.2(10) 5_775 .
C1 N1 C2 C3 -178.8(13) . .
Cu1 N1 C2 C3 6.2(18) . .
C1 N1 C2 C2 2.3(10) . 6_565
Cu1 N1 C2 C2 -172.7(7) . 6_565
N1 C2 C3 C4 -178.7(11) . .
C2 C2 C3 C4 0.0(12) 6_565 .
C2 N1 C1 N1 -3.8(17) . 6_565
Cu1 N1 C1 N1 172.1(7) . 6_565
C2 C3 C4 C4 0.0(12) . 6_565
